data_4319647
loop_
_publ_author_name
'Vladimir Arion'
'Jean-Jacques Brunet'
'Denis Neibecker'

_publ_section_title
;
 Crystal Structure, M\"ossbauer Spectra, and Thermal Behavior of
 H2Fe(CO)2[P(OPh)3]2
;
_journal_name_full 'Inorganic Chemistry'
_journal_page_first 2628
_journal_page_last 2630
_journal_paper_doi 10.1021/ic0006899
_journal_volume 40
_journal_year 2001
_chemical_formula_moiety 'C38 H32 Fe O8 P2'
_chemical_formula_sum 'C38 H32 Fe O8 P2'
_chemical_formula_weight 734.43
_chemical_melting_point 365.6(5)
_chemical_name_systematic
; 
Dicarbonyl-cis-dihydrido-trans-bis(triphenylphosphite)iron(II)
;
_space_group_IT_number 2
_symmetry_cell_setting triclinic
_symmetry_space_group_name_Hall '-P 1'
_symmetry_space_group_name_H-M 'P -1'
_atom_sites_solution_hydrogens geom
_atom_sites_solution_primary direct
_atom_sites_solution_secondary difmap
_audit_creation_method SHELXL
_cell_angle_alpha 102.148(15)
_cell_angle_beta 94.667(15)
_cell_angle_gamma 107.402(14)
_cell_formula_units_Z 2
_cell_length_a 9.6397(12)
_cell_length_b 10.4410(13)
_cell_length_c 18.381(2)
_cell_measurement_reflns_used 5000
_cell_measurement_temperature 293(2)
_cell_volume 1705.0(4)
_computing_cell_refinement 'STOE IPDS software'
_computing_data_collection 'STOE IPDS software'
_computing_data_reduction 'STOE IPDS software'
_computing_molecular_graphics 'ZORTEP (Zsolnai, 1996)'
_computing_structure_refinement 'SHELXL-97 (Sheldrick, 1997)'
_computing_structure_solution 'SHELXS-86 (Sheldrick, 1986)'
_diffrn_ambient_temperature 293(2)
_diffrn_detector_area_resol_mean '(1.60 - 26.1)'
_diffrn_measured_fraction_theta_full 0.919
_diffrn_measured_fraction_theta_max 0.919
_diffrn_measurement_device_type 'STOE IPDS'
_diffrn_measurement_method 'rotation en phi'
_diffrn_radiation_monochromator graphite
_diffrn_radiation_source 'fine-focus sealed tube'
_diffrn_radiation_type MoK\a
_diffrn_radiation_wavelength 0.71073
_diffrn_reflns_av_R_equivalents 0.0344
_diffrn_reflns_av_sigmaI/netI 0.0325
_diffrn_reflns_limit_h_max 11
_diffrn_reflns_limit_h_min -11
_diffrn_reflns_limit_k_max 12
_diffrn_reflns_limit_k_min -12
_diffrn_reflns_limit_l_max 22
_diffrn_reflns_limit_l_min -22
_diffrn_reflns_number 16806
_diffrn_reflns_theta_full 26.09
_diffrn_reflns_theta_max 26.09
_diffrn_reflns_theta_min 2.11
_diffrn_standards_number 200
_exptl_absorpt_coefficient_mu 0.590
_exptl_absorpt_correction_type none
_exptl_crystal_colour colourless
_exptl_crystal_density_diffrn 1.431
_exptl_crystal_density_meas ?
_exptl_crystal_density_method 'not measured'
_exptl_crystal_description parallelepiped
_exptl_crystal_F_000 760
_exptl_crystal_size_max 0.50
_exptl_crystal_size_mid 0.25
_exptl_crystal_size_min 0.10
_refine_diff_density_max 0.337
_refine_diff_density_min -0.274
_refine_diff_density_rms 0.044
_refine_ls_extinction_method none
_refine_ls_goodness_of_fit_ref 1.023
_refine_ls_hydrogen_treatment mixed
_refine_ls_matrix_type full
_refine_ls_number_parameters 570
_refine_ls_number_reflns 6202
_refine_ls_number_restraints 0
_refine_ls_restrained_S_all 1.023
_refine_ls_R_factor_all 0.0374
_refine_ls_R_factor_gt 0.0269
_refine_ls_shift/su_max 0.024
_refine_ls_shift/su_mean 0.002
_refine_ls_structure_factor_coef Fsqd
_refine_ls_weighting_details 'calc w=1/[\s^2^(Fo^2^)+(0.0452P)^2^+0.0246P] where P=(Fo^2^+2Fc^2^)/3'
_refine_ls_weighting_scheme calc
_refine_ls_wR_factor_gt 0.0686
_refine_ls_wR_factor_ref 0.0721
_reflns_number_gt 5084
_reflns_number_total 6202
_reflns_threshold_expression >2sigma(I)
_cod_data_source_file ic0006899.cif
_cod_data_source_block FeH2
_cod_depositor_comments
;
The following automatic conversions were performed:

'_chemical_melting_point' value '92-93 C' was changed to '365.6(5)' -
it was converted from degrees Celsius(C) to Kelvins(K), the average
value was taken and precision was estimated.

Automatic conversion script
Id: cif_fix_values 1569 2011-02-09 13:29:24Z adriana 

The following automatic conversions were performed:

'_exptl_crystal_density_meas' value 'none' was changed to '?' - the
value is perceived as not measured.

Automatic conversion script
Id: cif_fix_values 3008 2015-01-20 13:52:24Z robertas 
;
_cod_database_code 4319647
_cell_measurement_2heta_min 3.3
_cell_measurement_2heta_max 52.1

loop_
_symmetry_equiv_pos_as_xyz
'x, y, z'
'-x, -y, -z'

loop_
_atom_site_label
_atom_site_type_symbol
_atom_site_fract_x
_atom_site_fract_y
_atom_site_fract_z
_atom_site_U_iso_or_equiv
_atom_site_adp_type
_atom_site_occupancy
_atom_site_symmetry_multiplicity
_atom_site_calc_flag
_atom_site_refinement_flags
_atom_site_disorder_assembly
_atom_site_disorder_group
Fe1 Fe 0.53170(2) 0.83647(3) 0.270681(12) 0.01966(8) Uani 1 1 d . . .
P1 P 0.35103(4) 0.72598(5) 0.18545(2) 0.01938(10) Uani 1 1 d . . .
P2 P 0.72487(4) 1.00380(5) 0.32211(2) 0.01925(10) Uani 1 1 d . . .
O1 O 0.30703(13) 0.79718(12) 0.12199(6) 0.0249(3) Uani 1 1 d . . .
O2 O 0.37127(12) 0.59233(13) 0.13060(6) 0.0229(3) Uani 1 1 d . . .
O3 O 0.18560(12) 0.66736(13) 0.20458(7) 0.0241(3) Uani 1 1 d . . .
O4 O 0.71946(13) 1.12306(13) 0.39192(6) 0.0249(3) Uani 1 1 d . . .
O5 O 0.84476(12) 0.95196(13) 0.36170(7) 0.0238(3) Uani 1 1 d . . .
O6 O 0.82077(13) 1.10514(13) 0.27692(6) 0.0250(3) Uani 1 1 d . . .
O7 O 0.40857(18) 0.8193(2) 0.41021(8) 0.0550(5) Uani 1 1 d . . .
O8 O 0.67909(16) 0.62692(16) 0.25559(9) 0.0415(4) Uani 1 1 d . . .
C1 C 0.32788(18) 0.93779(18) 0.13019(9) 0.0207(3) Uani 1 1 d . . .
C2 C 0.2251(2) 0.9927(2) 0.15922(10) 0.0276(4) Uani 1 1 d . . .
C3 C 0.2388(2) 1.1292(2) 0.15974(11) 0.0359(5) Uani 1 1 d . . .
C4 C 0.3546(2) 1.2083(2) 0.13214(12) 0.0366(5) Uani 1 1 d . . .
C5 C 0.4575(2) 1.1512(2) 0.10381(12) 0.0331(5) Uani 1 1 d . . .
C6 C 0.44538(19) 1.0153(2) 0.10291(10) 0.0266(4) Uani 1 1 d . . .
C7 C 0.29317(18) 0.53137(18) 0.05712(9) 0.0220(4) Uani 1 1 d . . .
C8 C 0.3625(2) 0.5674(2) -0.00199(11) 0.0314(4) Uani 1 1 d . . .
C9 C 0.2890(3) 0.5051(2) -0.07499(11) 0.0380(5) Uani 1 1 d . . .
C10 C 0.1485(2) 0.4101(2) -0.08762(11) 0.0359(5) Uani 1 1 d . . .
C11 C 0.0824(2) 0.3760(2) -0.02780(12) 0.0357(5) Uani 1 1 d . . .
C12 C 0.1546(2) 0.4356(2) 0.04578(11) 0.0292(4) Uani 1 1 d . . .
C13 C 0.14859(17) 0.58849(18) 0.25723(9) 0.0220(4) Uani 1 1 d . . .
C14 C 0.0356(2) 0.6067(2) 0.29560(11) 0.0305(4) Uani 1 1 d . . .
C15 C -0.0105(2) 0.5279(2) 0.34650(12) 0.0377(5) Uani 1 1 d . . .
C16 C 0.0558(2) 0.4328(2) 0.35942(11) 0.0352(5) Uani 1 1 d . . .
C17 C 0.1680(2) 0.4155(2) 0.32060(11) 0.0326(4) Uani 1 1 d . . .
C18 C 0.21533(19) 0.4929(2) 0.26890(11) 0.0274(4) Uani 1 1 d . . .
C19 C 0.67114(17) 1.23528(18) 0.38984(9) 0.0221(4) Uani 1 1 d . . .
C20 C 0.69973(19) 1.3331(2) 0.45773(10) 0.0263(4) Uani 1 1 d . . .
C21 C 0.6532(2) 1.4470(2) 0.46161(11) 0.0329(4) Uani 1 1 d . . .
C22 C 0.5795(2) 1.4639(2) 0.39844(12) 0.0340(4) Uani 1 1 d . . .
C23 C 0.5529(2) 1.3657(2) 0.33077(11) 0.0306(4) Uani 1 1 d . . .
C24 C 0.59877(19) 1.2511(2) 0.32574(10) 0.0261(4) Uani 1 1 d . . .
C25 C 0.99054(18) 1.03592(19) 0.39249(10) 0.0239(4) Uani 1 1 d . . .
C26 C 1.0999(2) 1.0150(2) 0.35263(12) 0.0343(4) Uani 1 1 d . . .
C27 C 1.2456(2) 1.0867(3) 0.38462(15) 0.0463(6) Uani 1 1 d . . .
C28 C 1.2785(2) 1.1760(2) 0.45505(14) 0.0442(6) Uani 1 1 d . . .
C29 C 1.1675(2) 1.1958(2) 0.49388(12) 0.0382(5) Uani 1 1 d . . .
C30 C 1.0207(2) 1.1253(2) 0.46260(11) 0.0291(4) Uani 1 1 d . . .
C31 C 0.82818(17) 1.08482(19) 0.20015(9) 0.0208(4) Uani 1 1 d . . .
C32 C 0.83567(18) 0.9632(2) 0.15684(10) 0.0253(4) Uani 1 1 d . . .
C33 C 0.8457(2) 0.9531(2) 0.08085(10) 0.0305(4) Uani 1 1 d . . .
C34 C 0.8499(2) 1.0638(2) 0.05012(10) 0.0324(5) Uani 1 1 d . . .
C35 C 0.84411(19) 1.1853(2) 0.09465(11) 0.0301(4) Uani 1 1 d . . .
C36 C 0.83321(18) 1.1976(2) 0.17073(10) 0.0254(4) Uani 1 1 d . . .
C37 C 0.4560(2) 0.8231(2) 0.35551(10) 0.0318(4) Uani 1 1 d . . .
C38 C 0.61916(19) 0.7077(2) 0.26269(10) 0.0267(4) Uani 1 1 d . . .
H100 H 0.470(2) 0.945(2) 0.2676(12) 0.041(6) Uiso 1 1 d . . .
H200 H 0.577(2) 0.872(2) 0.2039(12) 0.036(6) Uiso 1 1 d . . .
H2 H 0.145(2) 0.934(2) 0.1776(12) 0.036(6) Uiso 1 1 d . . .
H3 H 0.164(3) 1.164(3) 0.1779(14) 0.048(7) Uiso 1 1 d . . .
H4 H 0.364(2) 1.302(3) 0.1320(12) 0.035(6) Uiso 1 1 d . . .
H5 H 0.535(3) 1.203(3) 0.0871(13) 0.045(6) Uiso 1 1 d . . .
H6 H 0.511(2) 0.974(2) 0.0804(12) 0.035(6) Uiso 1 1 d . . .
H8 H 0.459(3) 0.633(3) 0.0081(12) 0.039(6) Uiso 1 1 d . . .
H9 H 0.337(3) 0.527(3) -0.1176(14) 0.048(7) Uiso 1 1 d . . .
H10 H 0.103(2) 0.375(2) -0.1367(13) 0.038(6) Uiso 1 1 d . . .
H11 H -0.017(3) 0.310(3) -0.0354(14) 0.059(8) Uiso 1 1 d . . .
H12 H 0.110(2) 0.410(2) 0.0870(12) 0.029(5) Uiso 1 1 d . . .
H14 H -0.005(3) 0.675(3) 0.2864(13) 0.043(6) Uiso 1 1 d . . .
H15 H -0.091(3) 0.541(3) 0.3733(13) 0.044(6) Uiso 1 1 d . . .
H16 H 0.025(3) 0.379(3) 0.3942(14) 0.050(7) Uiso 1 1 d . . .
H17 H 0.213(3) 0.349(3) 0.3288(13) 0.044(6) Uiso 1 1 d . . .
H18 H 0.287(2) 0.477(2) 0.2401(12) 0.034(6) Uiso 1 1 d . . .
H20 H 0.753(2) 1.319(2) 0.5006(12) 0.033(5) Uiso 1 1 d . . .
H21 H 0.672(2) 1.509(3) 0.5069(14) 0.041(6) Uiso 1 1 d . . .
H22 H 0.548(2) 1.537(3) 0.4021(13) 0.040(6) Uiso 1 1 d . . .
H23 H 0.499(2) 1.376(2) 0.2851(13) 0.037(6) Uiso 1 1 d . . .
H24 H 0.583(2) 1.188(2) 0.2778(13) 0.034(6) Uiso 1 1 d . . .
H26 H 1.074(2) 0.950(3) 0.3052(13) 0.038(6) Uiso 1 1 d . . .
H27 H 1.321(3) 1.072(3) 0.3586(14) 0.054(7) Uiso 1 1 d . . .
H28 H 1.383(3) 1.225(3) 0.4776(15) 0.061(8) Uiso 1 1 d . . .
H29 H 1.187(2) 1.257(3) 0.5421(13) 0.039(6) Uiso 1 1 d . . .
H30 H 0.944(2) 1.136(2) 0.4887(12) 0.030(5) Uiso 1 1 d . . .
H32 H 0.834(2) 0.883(3) 0.1776(12) 0.038(6) Uiso 1 1 d . . .
H33 H 0.852(2) 0.872(3) 0.0533(13) 0.041(6) Uiso 1 1 d . . .
H34 H 0.855(3) 1.053(3) -0.0018(14) 0.047(7) Uiso 1 1 d . . .
H35 H 0.849(2) 1.265(3) 0.0758(13) 0.037(6) Uiso 1 1 d . . .
H36 H 0.829(2) 1.282(2) 0.2005(11) 0.027(5) Uiso 1 1 d . . .

loop_
_atom_site_aniso_label
_atom_site_aniso_U_11
_atom_site_aniso_U_22
_atom_site_aniso_U_33
_atom_site_aniso_U_23
_atom_site_aniso_U_13
_atom_site_aniso_U_12
Fe1 0.01807(12) 0.02056(14) 0.01826(12) 0.00608(9) 0.00102(8) 0.00282(9)
P1 0.0179(2) 0.0184(2) 0.0204(2) 0.00670(17) 0.00067(15) 0.00317(16)
P2 0.0195(2) 0.0195(2) 0.01679(19) 0.00473(17) 0.00162(15) 0.00356(17)
O1 0.0298(6) 0.0185(6) 0.0223(6) 0.0063(5) -0.0050(5) 0.0034(5)
O2 0.0230(6) 0.0216(7) 0.0222(6) 0.0033(5) -0.0014(4) 0.0074(5)
O3 0.0178(5) 0.0264(7) 0.0296(6) 0.0130(5) 0.0034(5) 0.0050(5)
O4 0.0310(6) 0.0250(7) 0.0187(5) 0.0035(5) 0.0017(5) 0.0111(5)
O5 0.0194(6) 0.0215(7) 0.0268(6) 0.0058(5) -0.0031(5) 0.0028(5)
O6 0.0277(6) 0.0229(7) 0.0181(5) 0.0047(5) 0.0033(5) -0.0005(5)
O7 0.0517(9) 0.0757(13) 0.0296(8) 0.0181(8) 0.0160(7) 0.0029(9)
O8 0.0421(8) 0.0344(9) 0.0507(9) 0.0087(7) 0.0014(7) 0.0192(7)
C1 0.0233(8) 0.0199(9) 0.0180(7) 0.0060(7) -0.0014(6) 0.0063(7)
C2 0.0260(9) 0.0331(11) 0.0234(8) 0.0062(8) 0.0050(7) 0.0096(8)
C3 0.0392(11) 0.0385(13) 0.0318(10) 0.0011(9) 0.0017(8) 0.0213(10)
C4 0.0440(11) 0.0222(11) 0.0416(11) 0.0073(9) -0.0085(9) 0.0122(9)
C5 0.0275(9) 0.0270(11) 0.0439(11) 0.0177(9) 0.0009(8) 0.0025(8)
C6 0.0226(8) 0.0293(11) 0.0303(9) 0.0120(8) 0.0044(7) 0.0089(8)
C7 0.0227(8) 0.0183(9) 0.0242(8) 0.0020(7) -0.0013(6) 0.0087(7)
C8 0.0348(10) 0.0259(11) 0.0303(9) 0.0060(8) 0.0041(8) 0.0062(8)
C9 0.0552(13) 0.0327(12) 0.0265(9) 0.0072(9) 0.0065(9) 0.0149(10)
C10 0.0483(12) 0.0285(11) 0.0263(9) -0.0031(8) -0.0087(8) 0.0164(9)
C11 0.0291(10) 0.0288(11) 0.0395(11) -0.0021(9) -0.0066(8) 0.0055(9)
C12 0.0274(9) 0.0243(10) 0.0317(9) 0.0026(8) 0.0037(8) 0.0054(8)
C13 0.0180(7) 0.0200(9) 0.0238(8) 0.0063(7) 0.0008(6) -0.0001(6)
C14 0.0258(9) 0.0317(11) 0.0344(10) 0.0084(9) 0.0063(7) 0.0096(8)
C15 0.0298(10) 0.0454(14) 0.0370(10) 0.0120(10) 0.0143(8) 0.0071(9)
C16 0.0335(10) 0.0352(12) 0.0299(9) 0.0123(9) 0.0039(8) -0.0016(9)
C17 0.0333(10) 0.0277(11) 0.0359(10) 0.0132(9) 0.0007(8) 0.0059(8)
C18 0.0241(9) 0.0268(11) 0.0324(9) 0.0103(8) 0.0061(7) 0.0074(7)
C19 0.0200(8) 0.0201(9) 0.0254(8) 0.0060(7) 0.0061(6) 0.0044(7)
C20 0.0282(9) 0.0233(10) 0.0230(8) 0.0039(7) 0.0062(7) 0.0025(7)
C21 0.0367(10) 0.0257(11) 0.0299(10) -0.0005(8) 0.0116(8) 0.0043(8)
C22 0.0359(10) 0.0236(11) 0.0445(11) 0.0063(9) 0.0120(8) 0.0125(9)
C23 0.0289(9) 0.0252(10) 0.0359(10) 0.0076(8) 0.0005(8) 0.0072(8)
C24 0.0247(8) 0.0254(10) 0.0236(8) 0.0025(8) 0.0005(7) 0.0045(7)
C25 0.0198(8) 0.0212(9) 0.0279(8) 0.0091(7) -0.0017(6) 0.0019(7)
C26 0.0289(10) 0.0341(12) 0.0386(11) 0.0076(9) 0.0059(8) 0.0091(8)
C27 0.0251(10) 0.0463(15) 0.0707(16) 0.0219(13) 0.0129(10) 0.0096(10)
C28 0.0228(10) 0.0354(13) 0.0668(15) 0.0192(11) -0.0078(10) -0.0024(9)
C29 0.0371(11) 0.0265(11) 0.0392(11) 0.0076(9) -0.0123(9) -0.0018(9)
C30 0.0281(9) 0.0261(11) 0.0310(9) 0.0088(8) -0.0002(8) 0.0054(8)
C31 0.0159(7) 0.0254(10) 0.0188(7) 0.0055(7) 0.0011(6) 0.0036(6)
C32 0.0231(8) 0.0275(11) 0.0273(8) 0.0088(8) 0.0061(7) 0.0091(7)
C33 0.0289(9) 0.0344(12) 0.0267(9) 0.0016(9) 0.0062(7) 0.0116(8)
C34 0.0269(9) 0.0495(14) 0.0212(9) 0.0109(9) 0.0049(7) 0.0111(8)
C35 0.0248(9) 0.0384(12) 0.0319(9) 0.0202(9) 0.0056(7) 0.0090(8)
C36 0.0231(8) 0.0235(10) 0.0290(9) 0.0090(8) 0.0046(7) 0.0049(7)
C37 0.0263(9) 0.0346(11) 0.0289(9) 0.0095(8) -0.0008(7) 0.0020(8)
C38 0.0242(8) 0.0255(10) 0.0255(8) 0.0064(8) -0.0006(7) 0.0019(8)

loop_
_atom_type_symbol
_atom_type_description
_atom_type_scat_dispersion_real
_atom_type_scat_dispersion_imag
_atom_type_scat_source
C C 0.0033 0.0016 'International Tables Vol C Tables 4.2.6.8 and 6.1.1.4'
H H 0.0000 0.0000 'International Tables Vol C Tables 4.2.6.8 and 6.1.1.4'
O O 0.0106 0.0060 'International Tables Vol C Tables 4.2.6.8 and 6.1.1.4'
P P 0.1023 0.0942 'International Tables Vol C Tables 4.2.6.8 and 6.1.1.4'
Fe Fe 0.3463 0.8444 'International Tables Vol C Tables 4.2.6.8 and 6.1.1.4'

loop_
_geom_angle_atom_site_label_1
_geom_angle_atom_site_label_2
_geom_angle_atom_site_label_3
_geom_angle
_geom_angle_site_symmetry_1
_geom_angle_site_symmetry_3
_geom_angle_publ_flag
H200 Fe1 H100 79.1(13) . . ?
H200 Fe1 C38 92.6(9) . . ?
H100 Fe1 C38 171.7(9) . . ?
H200 Fe1 C37 166.6(9) . . ?
H100 Fe1 C37 87.5(9) . . ?
C38 Fe1 C37 100.77(9) . . ?
H200 Fe1 P1 74.7(8) . . ?
H100 Fe1 P1 80.9(9) . . ?
C38 Fe1 P1 97.53(6) . . ?
C37 Fe1 P1 103.46(6) . . ?
H200 Fe1 P2 82.5(8) . . ?
H100 Fe1 P2 83.5(9) . . ?
C38 Fe1 P2 95.04(6) . . ?
C37 Fe1 P2 95.99(6) . . ?
P1 Fe1 P2 154.35(2) . . ?
O1 P1 O2 98.13(7) . . ?
O1 P1 O3 95.65(6) . . ?
O2 P1 O3 103.33(7) . . ?
O1 P1 Fe1 120.19(5) . . ?
O2 P1 Fe1 113.79(5) . . ?
O3 P1 Fe1 121.71(5) . . ?
O5 P2 O6 102.56(7) . . ?
O5 P2 O4 98.99(7) . . ?
O6 P2 O4 96.52(7) . . ?
O5 P2 Fe1 111.33(5) . . ?
O6 P2 Fe1 123.23(5) . . ?
O4 P2 Fe1 120.30(5) . . ?
C1 O1 P1 126.65(10) . . ?
C7 O2 P1 123.50(11) . . ?
C13 O3 P1 124.16(10) . . ?
C19 O4 P2 127.79(10) . . ?
C25 O5 P2 124.54(11) . . ?
C31 O6 P2 130.04(11) . . ?
C2 C1 C6 121.79(17) . . ?
C2 C1 O1 119.49(16) . . ?
C6 C1 O1 118.49(16) . . ?
C1 C2 C3 118.95(18) . . ?
C4 C3 C2 120.2(2) . . ?
C3 C4 C5 119.82(19) . . ?
C4 C5 C6 120.61(19) . . ?
C1 C6 C5 118.57(18) . . ?
C12 C7 C8 122.11(16) . . ?
C12 C7 O2 120.12(16) . . ?
C8 C7 O2 117.73(15) . . ?
C7 C8 C9 118.55(18) . . ?
C10 C9 C8 120.3(2) . . ?
C11 C10 C9 119.93(17) . . ?
C10 C11 C12 120.84(18) . . ?
C7 C12 C11 118.28(19) . . ?
C18 C13 C14 120.84(17) . . ?
C18 C13 O3 122.84(16) . . ?
C14 C13 O3 116.27(16) . . ?
C13 C14 C15 119.25(19) . . ?
C16 C15 C14 120.73(19) . . ?
C15 C16 C17 119.37(19) . . ?
C16 C17 C18 120.8(2) . . ?
C13 C18 C17 118.95(18) . . ?
C20 C19 C24 120.98(17) . . ?
C20 C19 O4 115.05(15) . . ?
C24 C19 O4 123.97(16) . . ?
C21 C20 C19 119.29(17) . . ?
C20 C21 C22 120.59(18) . . ?
C21 C22 C23 119.4(2) . . ?
C24 C23 C22 120.86(18) . . ?
C23 C24 C19 118.88(17) . . ?
C30 C25 C26 122.20(17) . . ?
C30 C25 O5 120.33(16) . . ?
C26 C25 O5 117.21(17) . . ?
C25 C26 C27 118.7(2) . . ?
C28 C27 C26 120.2(2) . . ?
C29 C28 C27 120.24(19) . . ?
C28 C29 C30 120.5(2) . . ?
C25 C30 C29 118.3(2) . . ?
C32 C31 C36 121.99(16) . . ?
C32 C31 O6 122.53(16) . . ?
C36 C31 O6 115.44(16) . . ?
C31 C32 C33 118.58(18) . . ?
C34 C33 C32 120.5(2) . . ?
C35 C34 C33 120.06(18) . . ?
C34 C35 C36 120.47(18) . . ?
C31 C36 C35 118.41(19) . . ?
O7 C37 Fe1 177.7(2) . . ?
O8 C38 Fe1 177.25(17) . . ?

loop_
_geom_bond_atom_site_label_1
_geom_bond_atom_site_label_2
_geom_bond_distance
_geom_bond_site_symmetry_2
_geom_bond_publ_flag
Fe1 H200 1.42(2) . ?
Fe1 H100 1.44(2) . ?
Fe1 C38 1.776(2) . ?
Fe1 C37 1.789(2) . ?
Fe1 P1 2.1004(7) . ?
Fe1 P2 2.1180(7) . ?
P1 O1 1.6020(12) . ?
P1 O2 1.6139(14) . ?
P1 O3 1.6246(12) . ?
P2 O5 1.6004(12) . ?
P2 O6 1.6044(12) . ?
P2 O4 1.6053(13) . ?
O1 C1 1.394(2) . ?
O2 C7 1.4079(19) . ?
O3 C13 1.399(2) . ?
O4 C19 1.391(2) . ?
O5 C25 1.410(2) . ?
O6 C31 1.393(2) . ?
O7 C37 1.141(2) . ?
O8 C38 1.149(2) . ?
C1 C2 1.376(3) . ?
C1 C6 1.380(2) . ?
C2 C3 1.389(3) . ?
C3 C4 1.379(3) . ?
C4 C5 1.385(3) . ?
C5 C6 1.385(3) . ?
C7 C12 1.376(3) . ?
C7 C8 1.382(3) . ?
C8 C9 1.389(3) . ?
C9 C10 1.386(3) . ?
C10 C11 1.373(3) . ?
C11 C12 1.391(3) . ?
C13 C18 1.381(3) . ?
C13 C14 1.383(3) . ?
C14 C15 1.387(3) . ?
C15 C16 1.379(3) . ?
C16 C17 1.379(3) . ?
C17 C18 1.392(3) . ?
C19 C20 1.384(3) . ?
C19 C24 1.385(2) . ?
C20 C21 1.381(3) . ?
C21 C22 1.383(3) . ?
C22 C23 1.385(3) . ?
C23 C24 1.382(3) . ?
C25 C30 1.374(3) . ?
C25 C26 1.376(3) . ?
C26 C27 1.389(3) . ?
C27 C28 1.376(4) . ?
C28 C29 1.376(4) . ?
C29 C30 1.393(3) . ?
C31 C32 1.375(3) . ?
C31 C36 1.385(3) . ?
C32 C33 1.392(3) . ?
C33 C34 1.381(3) . ?
C34 C35 1.377(3) . ?
C35 C36 1.393(3) . ?
